data_2201393
loop_
_publ_author_name
'Yadav, Bishwa Nath'
'Prasad, Shambhu'
'Prasad, Satya Murti'

_publ_section_title
;
 2-(2-Nitrophenyl)-4,5-benz-1,3-oxazin-6-one
;
_journal_issue 10
_journal_name_full 'Acta Crystallographica Section E'
_journal_page_first o1111
_journal_page_last o1112
_journal_paper_doi 10.1107/S1600536802016148
_journal_volume 58
_journal_year 2002
_chemical_formula_moiety 'C14 H8 N2 O4'
_chemical_formula_sum 'C14 H8 N2 O4'
_chemical_formula_weight 268.22
_chemical_name_common
;
2-(2'-Nitrophenyl)-4,5-benz-1,3-oxazin-6-one
;
_chemical_name_systematic
;
2-(2'-Nitrophenyl)-4,5-benz-1,3-oxazin-6-one
;
_space_group_IT_number 14
_symmetry_cell_setting monoclinic
_symmetry_space_group_name_Hall '-P 2ybc'
_symmetry_space_group_name_H-M 'P 1 21/c 1'
_atom_sites_solution_hydrogens geom
_atom_sites_solution_primary direct
_atom_sites_solution_secondary difmap
_cell_angle_alpha 90.00
_cell_angle_beta 93.260(10)
_cell_angle_gamma 90.00
_cell_formula_units_Z 4
_cell_length_a 4.1824(6)
_cell_length_b 22.191(2)
_cell_length_c 12.7670(10)
_cell_measurement_reflns_used 25
_cell_measurement_temperature 293(2)
_cell_measurement_theta_max 35.22
_cell_measurement_theta_min 11.20
_cell_volume 1183.0(2)
_computing_cell_refinement 'CAD-4 EXPRESS'
_computing_data_collection 'CAD-4 EXPRESS (Enraf-Nonius, 1994)'
_computing_data_reduction 'MoLEN (Fair,1990)'
_computing_molecular_graphics 'ORTEP-3 (Farrugia, 1997)'
_computing_publication_material SHELXL97
_computing_structure_refinement 'SHELXL97 (Sheldrick, 1997)'
_computing_structure_solution 'SHELXS97 (Sheldrick, 1997)'
_diffrn_ambient_temperature 293(2)
_diffrn_measured_fraction_theta_full 0.999
_diffrn_measured_fraction_theta_max 0.999
_diffrn_measurement_device_type 'Enraf-Nonius CAD-4'
_diffrn_measurement_method \w-2\q
_diffrn_radiation_monochromator graphite
_diffrn_radiation_source 'fine-focus sealed tube'
_diffrn_radiation_type CuK\a
_diffrn_radiation_wavelength 1.5418
_diffrn_reflns_av_R_equivalents 0.0136
_diffrn_reflns_av_sigmaI/netI 0.0175
_diffrn_reflns_limit_h_max 5
_diffrn_reflns_limit_h_min 0
_diffrn_reflns_limit_k_max 26
_diffrn_reflns_limit_k_min 0
_diffrn_reflns_limit_l_max 15
_diffrn_reflns_limit_l_min -15
_diffrn_reflns_number 2438
_diffrn_reflns_theta_full 67.85
_diffrn_reflns_theta_max 67.74
_diffrn_reflns_theta_min 3.98
_diffrn_standards_decay_% 0
_diffrn_standards_interval_time 60
_diffrn_standards_number 3
_exptl_absorpt_coefficient_mu 0.955
_exptl_absorpt_correction_T_max 0.999
_exptl_absorpt_correction_T_min 0.968
_exptl_absorpt_correction_type psi-scan
_exptl_absorpt_process_details '(North et al., 1968)'
_exptl_crystal_colour 'light yellow'
_exptl_crystal_density_diffrn 1.506
_exptl_crystal_density_method 'not measured'
_exptl_crystal_description needles
_exptl_crystal_F_000 552
_exptl_crystal_size_max 0.36
_exptl_crystal_size_mid 0.24
_exptl_crystal_size_min 0.15
_refine_diff_density_max 0.242
_refine_diff_density_min -0.151
_refine_ls_extinction_coef 0.0048(6)
_refine_ls_extinction_expression Fc^*^=kFc[1+0.001xFc^2^\l^3^/sin(2\q)]^-1/4^
_refine_ls_extinction_method SHELXL97
_refine_ls_goodness_of_fit_ref 1.060
_refine_ls_hydrogen_treatment constr
_refine_ls_matrix_type full
_refine_ls_number_parameters 182
_refine_ls_number_reflns 2130
_refine_ls_number_restraints 0
_refine_ls_restrained_S_all 1.060
_refine_ls_R_factor_all 0.0499
_refine_ls_R_factor_gt 0.0378
_refine_ls_shift/su_max <0.001
_refine_ls_shift/su_mean <0.001
_refine_ls_structure_factor_coef Fsqd
_refine_ls_weighting_details 'calc w = 1/[\s^2^(Fo^2^)+(0.0456P)^2^+0.4728P] where P = (Fo^2^+2Fc^2^)/3'
_refine_ls_weighting_scheme calc
_refine_ls_wR_factor_gt 0.0950
_refine_ls_wR_factor_ref 0.1050
_reflns_number_gt 1739
_reflns_number_total 2130
_reflns_threshold_expression I>2\s(I)
_cod_data_source_file ci6155.cif
_cod_data_source_block I
_cod_depositor_comments
;
The following automatic conversions were performed:
'_symmetry_cell_setting' value 'Monoclinic' changed to 'monoclinic'
according to '/home/saulius/struct/CIF-dictionaries/cif_core.dic'
dictionary named 'cif_core.dic' version 2.4.1 from 2010-06-29.

Automatic conversion script
Id: cif_fix_enum 1527 2010-12-29 10:47:43Z saulius 

The following automatic conversions were performed:

'_symmetry_cell_setting' value 'Monoclinic' changed to 'monoclinic'
according to /home/saulius/struct/CIF-dictionaries/cif_core.dic
dictionary named 'cif_core.dic' version 2.4.1 from 2010-06-29.

Automatic conversion script
Id: cif_fix_values 1715 2011-07-08 13:25:40Z adriana 
;
_cod_original_sg_symbol_H-M 'P 21/c'
_cod_database_code 2201393
_cod_database_fobs_code 2201393

loop_
_symmetry_equiv_pos_as_xyz
'x, y, z'
'x, -y+1/2, z+1/2'
'-x, -y, -z'
'-x, y-1/2, -z-1/2'

loop_
_atom_site_label
_atom_site_fract_x
_atom_site_fract_y
_atom_site_fract_z
_atom_site_U_iso_or_equiv
_atom_site_adp_type
_atom_site_calc_flag
_atom_site_refinement_flags
_atom_site_occupancy
_atom_site_disorder_assembly
_atom_site_disorder_group
_atom_site_type_symbol
C1 0.3229(5) -0.01215(9) 0.13071(15) 0.0488(5) Uani d . 1 . . C
H1 0.2493 -0.0088 0.0608 0.063 Uiso calc R 1 . . H
C2 0.5058(6) -0.06047(9) 0.16334(17) 0.0550(5) Uani d . 1 . . C
H2 0.5558 -0.0902 0.1156 0.069 Uiso calc R 1 . . H
C3 0.6167(5) -0.06517(8) 0.26742(17) 0.0525(5) Uani d . 1 . . C
H3 0.7425 -0.0980 0.2887 0.068 Uiso calc R 1 . . H
C4 0.5443(5) -0.02231(8) 0.33934(15) 0.0454(4) Uani d . 1 . . C
H4 0.6196 -0.0262 0.4090 0.054 Uiso calc R 1 . . H
C5 0.3573(4) 0.02718(7) 0.30789(13) 0.0369(4) Uani d . 1 . . C
C6 0.2473(4) 0.03215(7) 0.20292(13) 0.0379(4) Uani d . 1 . . C
C7 0.0492(5) 0.08343(8) 0.17082(13) 0.0425(4) Uani d . 1 . . C
C8 0.1188(4) 0.11534(7) 0.35014(13) 0.0361(4) Uani d . 1 . . C
C9 0.0280(4) 0.16375(7) 0.42316(13) 0.0364(4) Uani d . 1 . . C
C10 -0.1239(5) 0.14748(9) 0.51246(14) 0.0468(5) Uani d . 1 . . C
H10 -0.1578 0.1069 0.5265 0.056 Uiso calc R 1 . . H
C11 -0.2260(5) 0.19071(10) 0.58126(16) 0.0553(5) Uani d . 1 . . C
H11 -0.3282 0.1789 0.6408 0.065 Uiso calc R 1 . . H
C12 -0.1777(5) 0.25082(10) 0.56230(16) 0.0553(5) Uani d . 1 . . C
H12 -0.2487 0.2796 0.6086 0.064 Uiso calc R 1 . . H
C13 -0.0248(5) 0.26852(8) 0.47518(15) 0.0474(5) Uani d . 1 . . C
H13 0.0099 0.3092 0.4622 0.065 Uiso calc R 1 . . H
C14 0.0768(4) 0.22512(8) 0.40701(13) 0.0383(4) Uani d . 1 . . C
N1 0.2876(4) 0.07100(6) 0.38216(11) 0.0390(4) Uani d . 1 . . N
N2 0.2595(4) 0.24605(7) 0.31904(12) 0.0469(4) Uani d . 1 . . N
O1 -0.0650(4) 0.09470(7) 0.08535(10) 0.0645(5) Uani d . 1 . . O
O2 -0.0164(3) 0.12322(5) 0.25113(9) 0.0440(3) Uani d . 1 . . O
O3 0.4312(4) 0.21035(7) 0.27731(11) 0.0570(4) Uani d . 1 . . O
O4 0.2345(6) 0.29876(7) 0.29373(14) 0.0860(6) Uani d . 1 . . O

loop_
_atom_site_aniso_label
_atom_site_aniso_U_11
_atom_site_aniso_U_22
_atom_site_aniso_U_33
_atom_site_aniso_U_12
_atom_site_aniso_U_13
_atom_site_aniso_U_23
C1 0.0628(13) 0.0459(11) 0.0380(10) -0.0012(9) 0.0051(9) -0.0068(8)
C2 0.0688(14) 0.0393(10) 0.0577(12) 0.0042(9) 0.0120(10) -0.0132(9)
C3 0.0607(13) 0.0354(10) 0.0618(12) 0.0068(9) 0.0058(10) -0.0006(9)
C4 0.0556(12) 0.0363(9) 0.0439(10) -0.0002(8) 0.0000(8) 0.0037(8)
C5 0.0429(10) 0.0309(8) 0.0369(9) -0.0056(7) 0.0038(7) -0.0021(7)
C6 0.0455(10) 0.0325(8) 0.0359(9) -0.0044(7) 0.0052(7) -0.0012(7)
C7 0.0573(12) 0.0370(9) 0.0329(9) -0.0019(8) 0.0011(8) -0.0027(7)
C8 0.0455(10) 0.0312(8) 0.0315(8) -0.0064(7) 0.0001(7) 0.0011(7)
C9 0.0397(10) 0.0358(9) 0.0335(8) -0.0009(7) -0.0003(7) -0.0032(7)
C10 0.0542(12) 0.0444(10) 0.0419(10) -0.0074(9) 0.0045(8) 0.0007(8)
C11 0.0569(12) 0.0687(14) 0.0418(10) -0.0086(10) 0.0148(9) -0.0085(9)
C12 0.0584(13) 0.0575(12) 0.0509(11) 0.0016(10) 0.0101(9) -0.0200(9)
C13 0.0560(12) 0.0371(10) 0.0489(11) 0.0010(8) 0.0023(9) -0.0110(8)
C14 0.0421(10) 0.0379(9) 0.0349(9) -0.0009(7) 0.0022(7) -0.0026(7)
N1 0.0508(9) 0.0321(7) 0.0339(7) -0.0008(6) 0.0005(6) -0.0004(6)
N2 0.0602(10) 0.0383(8) 0.0420(8) -0.0057(7) 0.0023(7) 0.0011(7)
O1 0.0994(12) 0.0560(9) 0.0362(7) 0.0131(8) -0.0125(7) -0.0019(6)
O2 0.0592(8) 0.0386(7) 0.0335(6) 0.0087(6) -0.0047(5) -0.0040(5)
O3 0.0596(9) 0.0585(9) 0.0548(8) 0.0009(7) 0.0200(7) -0.0002(7)
O4 0.1446(18) 0.0398(9) 0.0768(12) -0.0022(9) 0.0351(12) 0.0139(7)

loop_
_atom_type_symbol
_atom_type_description
_atom_type_scat_dispersion_real
_atom_type_scat_dispersion_imag
_atom_type_scat_source
C C 0.0181 0.0091 'International Tables Vol C Tables 4.2.6.8 and 6.1.1.4'
H H 0.0000 0.0000 'International Tables Vol C Tables 4.2.6.8 and 6.1.1.4'
N N 0.0311 0.0180 'International Tables Vol C Tables 4.2.6.8 and 6.1.1.4'
O O 0.0492 0.0322 'International Tables Vol C Tables 4.2.6.8 and 6.1.1.4'

loop_
_geom_angle_atom_site_label_1
_geom_angle_atom_site_label_2
_geom_angle_atom_site_label_3
_geom_angle
_geom_angle_publ_flag
C2 C1 C6 119.63(18) ?
C2 C1 H1 120.2 ?
C6 C1 H1 120.2 ?
C1 C2 C3 120.10(18) ?
C1 C2 H2 119.9 ?
C3 C2 H2 119.9 ?
C4 C3 C2 121.09(18) ?
C4 C3 H3 119.5 ?
C2 C3 H3 119.5 ?
C3 C4 C5 119.77(18) ?
C3 C4 H4 120.1 ?
C5 C4 H4 120.1 ?
C4 C5 C6 119.18(16) ?
C4 C5 N1 119.14(16) ?
C6 C5 N1 121.67(15) ?
C5 C6 C1 120.22(17) ?
C5 C6 C7 118.96(15) ?
C1 C6 C7 120.81(16) ?
O1 C7 O2 117.08(17) y
O1 C7 C6 127.93(17) y
O2 C7 C6 114.98(14) ?
N1 C8 O2 126.33(15) y
N1 C8 C9 121.15(15) ?
O2 C8 C9 112.39(14) y
C10 C9 C14 117.03(16) ?
C10 C9 C8 118.28(15) ?
C14 C9 C8 124.66(15) ?
C9 C10 C11 120.95(18) ?
C9 C10 H10 119.5 ?
C11 C10 H10 119.5 ?
C12 C11 C10 120.51(18) ?
C12 C11 H11 119.7 ?
C10 C11 H11 119.7 ?
C13 C12 C11 120.09(18) ?
C13 C12 H12 120.0 ?
C11 C12 H12 120.0 ?
C12 C13 C14 119.06(18) ?
C12 C13 H13 120.5 ?
C14 C13 H13 120.5 ?
C13 C14 C9 122.35(17) ?
C13 C14 N2 116.96(16) ?
C9 C14 N2 120.58(15) ?
C8 N1 C5 117.07(14) ?
O3 N2 O4 123.76(17) y
O3 N2 C14 118.43(15) y
O4 N2 C14 117.79(17) ?
C8 O2 C7 120.76(14) ?

loop_
_geom_bond_atom_site_label_1
_geom_bond_atom_site_label_2
_geom_bond_site_symmetry_2
_geom_bond_distance
_geom_bond_publ_flag
C1 C2 . 1.368(3) ?
C1 C6 . 1.396(2) ?
C1 H1 . 0.93 ?
C2 C3 . 1.386(3) ?
C2 H2 . 0.93 ?
C3 C4 . 1.368(3) ?
C3 H3 . 0.93 ?
C4 C5 . 1.394(2) ?
C4 H4 . 0.93 ?
C5 C6 . 1.396(2) ?
C5 N1 . 1.401(2) y
C6 C7 . 1.453(3) ?
C7 O1 . 1.193(2) y
C7 O2 . 1.392(2) y
C8 N1 . 1.265(2) y
C8 O2 . 1.366(2) y
C8 C9 . 1.486(2) ?
C9 C10 . 1.384(2) ?
C9 C14 . 1.394(2) ?
C10 C11 . 1.385(3) ?
C10 H10 . 0.93 ?
C11 C12 . 1.373(3) ?
C11 H11 . 0.93 ?
C12 C13 . 1.371(3) ?
C12 H12 . 0.93 ?
C13 C14 . 1.381(2) ?
C13 H13 . 0.93 ?
C14 N2 . 1.469(2) y
N2 O3 . 1.213(2) y
N2 O4 . 1.216(2) y

loop_
_geom_contact_atom_site_label_1
_geom_contact_atom_site_label_2
_geom_contact_distance
_geom_contact_site_symmetry_2
_geom_contact_publ_flag
N1 C10 3.353(3) 1_655 y
O2 O3 3.045(3) 1_455 y
O2 C5 3.485(3) 1_455 y
O3 C9 3.200(3) 1_655 y
O3 C14 3.103(3) 1_655 y
O4 C11 3.245(3) 2_554 y

loop_
_geom_hbond_atom_site_label_D
_geom_hbond_atom_site_label_H
_geom_hbond_atom_site_label_A
_geom_hbond_site_symmetry_A
_geom_hbond_distance_DH
_geom_hbond_distance_HA
_geom_hbond_distance_DA
_geom_hbond_angle_DHA
_geom_hbond_publ_flag
C1 H1 O1 3_555 0.93 2.75 3.434(2) 131.4 y
C12 H12 O1 2_555 0.93 2.91 3.470(3) 119.8 y
C13 H13 O1 2_555 0.93 2.68 3.353(2) 130.0 y
C12 H12 O3 2_455 0.93 2.61 3.386(2) 141.3 y
C11 H11 O4 2_455 0.93 2.79 3.633(3) 150.5 y
C2 H2 O4 4_656 0.93 2.84 3.342(3) 115.1 y
C3 H3 O4 4_656 0.93 2.53 3.189(2) 128.6 y

loop_
_geom_torsion_atom_site_label_1
_geom_torsion_atom_site_label_2
_geom_torsion_atom_site_label_3
_geom_torsion_atom_site_label_4
_geom_torsion
_geom_torsion_publ_flag
C6 C1 C2 C3 -0.4(3) ?
C1 C2 C3 C4 0.6(3) ?
C2 C3 C4 C5 -0.3(3) ?
C3 C4 C5 C6 -0.1(3) ?
C3 C4 C5 N1 -179.40(17) ?
C4 C5 C6 C1 0.3(3) ?
N1 C5 C6 C1 179.57(16) ?
C4 C5 C6 C7 179.26(17) ?
N1 C5 C6 C7 -1.5(3) ?
C2 C1 C6 C5 -0.1(3) ?
C2 C1 C6 C7 -179.00(18) ?
C5 C6 C7 O1 -179.8(2) ?
C1 C6 C7 O1 -0.9(3) ?
C5 C6 C7 O2 -0.9(2) ?
C1 C6 C7 O2 178.02(16) ?
N1 C8 C9 C10 -54.3(2) y
O2 C8 C9 C10 121.85(18) y
N1 C8 C9 C14 127.61(19) y
O2 C8 C9 C14 -56.3(2) y
C14 C9 C10 C11 0.9(3) ?
C8 C9 C10 C11 -177.32(18) ?
C9 C10 C11 C12 -0.2(3) ?
C10 C11 C12 C13 -0.6(3) ?
C11 C12 C13 C14 0.5(3) ?
C12 C13 C14 C9 0.4(3) ?
C12 C13 C14 N2 -175.73(18) ?
C10 C9 C14 C13 -1.1(3) ?
C8 C9 C14 C13 177.09(17) ?
C10 C9 C14 N2 174.90(16) ?
C8 C9 C14 N2 -6.9(3) ?
O2 C8 N1 C5 3.6(3) ?
C9 C8 N1 C5 179.14(15) ?
C4 C5 N1 C8 179.57(16) ?
C6 C5 N1 C8 0.3(2) ?
C13 C14 N2 O3 158.17(18) y
C9 C14 N2 O3 -18.0(3) y
C13 C14 N2 O4 -20.3(3) y
C9 C14 N2 O4 163.51(19) y
N1 C8 O2 C7 -6.3(3) ?
C9 C8 O2 C7 177.87(15) ?
O1 C7 O2 C8 -176.52(17) ?
C6 C7 O2 C8 4.4(2) ?

loop_
_cod_related_entry_id
_cod_related_entry_database
_cod_related_entry_code
1 ChemSpider 308519
